data_7013542
loop_
_publ_author_name
'St\'ephanie M. Cornet'
'Keith B. Dillon'
'Christopher D. Entwistle'
'Mark A. Fox'
'Andr\'es E. Goeta'
'Helen P. Goodwin'
'Todd B. Marder'
'Amber L. Thompson'

_publ_section_title
;
 Synthesis and characterisation of some new boron compounds containing
 the 2,4,6-(CF3)3C6H2(fluoromes = Ar), 2,6-(CF3)2C6H3(fluoroxyl = Ar'),
 or 2,4-(CF3)2C6H3(Ar&#x2033;) ligands
;
_journal_issue 23
_journal_name_full 'Dalton Trans.'
_journal_page_first 4395
_journal_page_last 4405
_journal_paper_doi 10.1039/b309820f
_journal_year 2003
_chemical_formula_moiety 'C24 H9 B1 F18'
_chemical_formula_sum 'C24 H9 B F18'
_chemical_formula_weight 650.1163
_chemical_melting_point ?
_chemical_name_common 'Tris-(2,4,bis(trifluoromethyl)phenyl) borane'
_chemical_name_systematic
;
Tris-(2,4,bis(trifluoromethyl)phenyl) borane
;
_space_group_IT_number 2
_symmetry_cell_setting triclinic
_symmetry_space_group_name_Hall '-P 1'
_symmetry_space_group_name_H-M 'P -1'
_atom_sites_solution_hydrogens geom
_atom_sites_solution_primary direct
_atom_sites_solution_secondary difmap
_cell_angle_alpha 94.9440(10)
_cell_angle_beta 108.3620(10)
_cell_angle_gamma 94.5490(10)
_cell_formula_units_Z 2
_cell_length_a 10.1795(7)
_cell_length_b 11.0533(8)
_cell_length_c 11.4719(8)
_cell_measurement_reflns_used 11514
_cell_measurement_temperature 120(2)
_cell_measurement_theta_max 27.43
_cell_measurement_theta_min 1.86
_cell_volume 1212.75(15)
_computing_cell_refinement 'SMART-NT V5.0 (Bruker, 1998)'
_computing_data_collection 'SMART-NT V5.0 (Bruker, 1998)'
_computing_data_reduction 'SMART-NT V5.0 (Bruker, 1998)'
_computing_molecular_graphics 'Bruker SHELXTL'
_computing_publication_material 'Bruker SHELXTL'
_computing_structure_refinement 'SHELXL-93 (Sheldrick, 1993)'
_computing_structure_solution 'SHELXS-97 (Sheldrick, 1997)'
_diffrn_ambient_temperature 120(2)
_diffrn_detector_area_resol_mean 8
_diffrn_measured_fraction_theta_full 0.928
_diffrn_measured_fraction_theta_max 0.928
_diffrn_measurement_device_type 'Bruker SMART CCD 1K area detector'
_diffrn_measurement_method \w-scans
_diffrn_radiation_monochromator graphite
_diffrn_radiation_source 'fine-focus sealed tube'
_diffrn_radiation_type MoK\a
_diffrn_radiation_wavelength 0.71073
_diffrn_reflns_av_R_equivalents 0.0365
_diffrn_reflns_av_sigmaI/netI 0.0522
_diffrn_reflns_limit_h_max 13
_diffrn_reflns_limit_h_min -13
_diffrn_reflns_limit_k_max 14
_diffrn_reflns_limit_k_min -14
_diffrn_reflns_limit_l_max 14
_diffrn_reflns_limit_l_min -14
_diffrn_reflns_number 11514
_diffrn_reflns_theta_full 27.43
_diffrn_reflns_theta_max 27.43
_diffrn_reflns_theta_min 1.86
_exptl_absorpt_coefficient_mu 0.200
_exptl_absorpt_correction_T_max 0.9802
_exptl_absorpt_correction_T_min 0.9064
_exptl_absorpt_correction_type multi-scan
_exptl_absorpt_process_details 'SADABS (G.M.Sheldrick, 1998)'
_exptl_crystal_colour clear_light_colourless
_exptl_crystal_density_diffrn 1.78
_exptl_crystal_density_meas ?
_exptl_crystal_density_method 'not measured'
_exptl_crystal_description plate
_exptl_crystal_F_000 640
_exptl_crystal_size_max 0.5
_exptl_crystal_size_mid 0.2
_exptl_crystal_size_min 0.1
_refine_diff_density_max 0.642
_refine_diff_density_min -0.474
_refine_diff_density_rms 0.064
_refine_ls_extinction_method none
_refine_ls_goodness_of_fit_ref 1.057
_refine_ls_hydrogen_treatment constr
_refine_ls_matrix_type full
_refine_ls_number_parameters 388
_refine_ls_number_reflns 5131
_refine_ls_number_restraints 0
_refine_ls_restrained_S_all 1.057
_refine_ls_R_factor_all 0.0741
_refine_ls_R_factor_gt 0.0528
_refine_ls_shift/su_max 0.000
_refine_ls_shift/su_mean 0.000
_refine_ls_structure_factor_coef Fsqd
_refine_ls_weighting_details 'calc w=1/[\s^2^(Fo^2^)+(0.0577P)^2^+0.8102P] where P=(Fo^2^+2Fc^2^)/3'
_refine_ls_weighting_scheme calc
_refine_ls_wR_factor_gt 0.1255
_refine_ls_wR_factor_ref 0.1362
_reflns_number_gt 3840
_reflns_number_total 5131
_reflns_threshold_expression >2sigma(I)
_cod_data_source_file b309820f.txt
_cod_data_source_block 3
_cod_depositor_comments
;
The following automatic conversions were performed:
'_symmetry_cell_setting' value 'Triclinic' changed to 'triclinic'
according to '/home/adriana/struct/CIF-dictionaries/cif_core.dic'
dictionary named 'cif_core.dic' version 2.4.1 from 2010-06-29.

Automatic conversion script
Id: cif_fix_enum 1555 2011-01-17 13:19:09Z saulius 

The following automatic conversions were performed:

'_chemical_melting_point' value 'not measured' was changed to '?' -
the value is undefined or not given.

Automatic conversion script
Id: cif_fix_values 1569 2011-02-09 13:29:24Z adriana 

The following automatic conversions were performed:

'_exptl_crystal_density_meas' value 'Not_measured' was changed to '?'
- the value is perceived as not measured.

Automatic conversion script
Id: cif_fix_values 3008 2015-01-20 13:52:24Z robertas 
;
_cod_original_sg_symbol_H-M P-1
_cod_original_formula_sum 'C24 H9 B1 F18'
_cod_database_code 7013542

loop_
_symmetry_equiv_pos_as_xyz
'x, y, z'
'-x, -y, -z'

loop_
_atom_site_label
_atom_site_type_symbol
_atom_site_fract_x
_atom_site_fract_y
_atom_site_fract_z
_atom_site_U_iso_or_equiv
_atom_site_adp_type
_atom_site_occupancy
_atom_site_symmetry_multiplicity
_atom_site_calc_flag
_atom_site_refinement_flags
_atom_site_disorder_assembly
_atom_site_disorder_group
B1 B 0.3919(3) 0.2910(2) 0.2290(2) 0.0221(6) Uani 1 1 d . . .
C11 C 0.3306(2) 0.2454(2) 0.3303(2) 0.0208(5) Uani 1 1 d . . .
C12 C 0.3173(3) 0.1243(2) 0.3591(2) 0.0223(5) Uani 1 1 d . . .
C13 C 0.2634(3) 0.0948(2) 0.4514(2) 0.0251(5) Uani 1 1 d . . .
H13A H 0.2549 0.0142 0.4681 0.030 Uiso 1 1 calc R . .
C14 C 0.2221(3) 0.1860(2) 0.5188(2) 0.0258(5) Uani 1 1 d . . .
C15 C 0.2313(3) 0.3062(2) 0.4915(2) 0.0266(5) Uani 1 1 d . . .
H15A H 0.2029 0.3672 0.5361 0.032 Uiso 1 1 calc R . .
C16 C 0.2832(3) 0.3345(2) 0.3973(2) 0.0241(5) Uani 1 1 d . . .
H16A H 0.2865 0.4145 0.3782 0.029 Uiso 1 1 calc R . .
C17 C 0.3548(3) 0.0213(2) 0.2856(2) 0.0286(6) Uani 1 1 d . . .
F11 F 0.49128(19) 0.00809(16) 0.32430(16) 0.0468(5) Uani 1 1 d . . .
F12 F 0.2870(2) -0.08642(13) 0.28790(17) 0.0498(5) Uani 1 1 d . . .
F13 F 0.32269(16) 0.03840(13) 0.16502(13) 0.0325(4) Uani 1 1 d . . .
C18 C 0.1650(3) 0.1559(2) 0.6193(3) 0.0334(6) Uani 1 1 d . . .
F14 F 0.2400(3) 0.2129(2) 0.72813(17) 0.0804(8) Uani 1 1 d . . .
F15 F 0.0374(2) 0.1903(2) 0.6007(2) 0.0733(7) Uani 1 1 d . . .
F16 F 0.1502(3) 0.03748(16) 0.62863(19) 0.0653(6) Uani 1 1 d . . .
C21 C 0.2949(2) 0.3588(2) 0.1244(2) 0.0205(5) Uani 1 1 d . . .
C22 C 0.3200(3) 0.4782(2) 0.0957(2) 0.0231(5) Uani 1 1 d . . .
C23 C 0.2325(3) 0.5206(2) -0.0083(2) 0.0246(5) Uani 1 1 d . . .
H23A H 0.2497 0.6003 -0.0246 0.030 Uiso 1 1 calc R . .
C24 C 0.1197(2) 0.4443(2) -0.0877(2) 0.0220(5) Uani 1 1 d . . .
C25 C 0.0904(3) 0.3266(2) -0.0616(2) 0.0236(5) Uani 1 1 d . . .
H25A H 0.0144 0.2753 -0.1147 0.028 Uiso 1 1 calc R . .
C26 C 0.1765(3) 0.2865(2) 0.0452(2) 0.0234(5) Uani 1 1 d . . .
H26A H 0.1544 0.2091 0.0643 0.028 Uiso 1 1 calc R . .
C27 C 0.4426(3) 0.5621(2) 0.1791(2) 0.0312(6) Uani 1 1 d . . .
F21 F 0.5576(2) 0.5493(2) 0.1507(2) 0.0815(8) Uani 1 1 d . . .
F22 F 0.4246(2) 0.67920(15) 0.1746(2) 0.0684(7) Uani 1 1 d . . .
F23 F 0.4739(2) 0.54216(19) 0.29577(17) 0.0653(6) Uani 1 1 d . . .
C28 C 0.0307(3) 0.4880(2) -0.2044(2) 0.0268(5) Uani 1 1 d . . .
F24 F -0.09774(17) 0.42921(15) -0.24672(15) 0.0411(4) Uani 1 1 d . . .
F25 F 0.08576(18) 0.47457(17) -0.29583(14) 0.0436(4) Uani 1 1 d . . .
F26 F 0.01656(17) 0.60776(14) -0.18844(14) 0.0377(4) Uani 1 1 d . . .
C31 C 0.5332(3) 0.2563(2) 0.2121(2) 0.0221(5) Uani 1 1 d . . .
C32 C 0.6632(3) 0.2560(2) 0.3030(2) 0.0223(5) Uani 1 1 d . . .
C33 C 0.7734(3) 0.2081(2) 0.2759(2) 0.0232(5) Uani 1 1 d . . .
H33A H 0.8592 0.2112 0.3374 0.028 Uiso 1 1 calc R . .
C34 C 0.7553(2) 0.1554(2) 0.1566(2) 0.0223(5) Uani 1 1 d . . .
C35 C 0.6294(3) 0.1569(2) 0.0634(2) 0.0236(5) Uani 1 1 d . . .
H35A H 0.6176 0.1231 -0.0168 0.028 Uiso 1 1 calc R . .
C36 C 0.5215(3) 0.2087(2) 0.0903(2) 0.0238(5) Uani 1 1 d . . .
H36A H 0.4390 0.2123 0.0266 0.029 Uiso 1 1 calc R . .
C37 C 0.6926(3) 0.3088(2) 0.4354(2) 0.0284(6) Uani 1 1 d . . .
F31 F 0.81848(18) 0.3715(2) 0.48269(16) 0.0556(5) Uani 1 1 d . . .
F32 F 0.60415(17) 0.38686(15) 0.44953(15) 0.0424(4) Uani 1 1 d . . .
F33 F 0.6855(3) 0.22320(17) 0.50785(16) 0.0687(7) Uani 1 1 d . . .
C38 C 0.8705(3) 0.0973(2) 0.1260(2) 0.0263(5) Uani 1 1 d . . .
F34 F 0.99324(15) 0.12147(15) 0.21616(15) 0.0374(4) Uani 1 1 d . . .
F35 F 0.84260(17) -0.02518(13) 0.10392(15) 0.0353(4) Uani 1 1 d . . .
F36 F 0.88943(16) 0.13451(14) 0.02277(14) 0.0337(4) Uani 1 1 d . . .

loop_
_atom_site_aniso_label
_atom_site_aniso_U_11
_atom_site_aniso_U_22
_atom_site_aniso_U_33
_atom_site_aniso_U_23
_atom_site_aniso_U_13
_atom_site_aniso_U_12
B1 0.0296(14) 0.0160(12) 0.0184(13) -0.0007(10) 0.0060(11) 0.0001(11)
C11 0.0251(12) 0.0187(11) 0.0174(11) 0.0029(9) 0.0048(10) 0.0031(9)
C12 0.0271(12) 0.0196(11) 0.0204(12) 0.0040(9) 0.0066(10) 0.0058(10)
C13 0.0345(14) 0.0191(12) 0.0228(12) 0.0077(9) 0.0090(11) 0.0051(10)
C14 0.0309(13) 0.0249(13) 0.0222(12) 0.0052(10) 0.0089(11) 0.0027(10)
C15 0.0377(14) 0.0200(12) 0.0259(13) 0.0021(10) 0.0152(11) 0.0057(10)
C16 0.0316(13) 0.0173(11) 0.0251(13) 0.0043(9) 0.0111(11) 0.0036(10)
C17 0.0418(15) 0.0198(12) 0.0275(13) 0.0055(10) 0.0149(12) 0.0051(11)
F11 0.0527(11) 0.0456(10) 0.0450(10) 0.0043(8) 0.0142(9) 0.0307(9)
F12 0.0947(15) 0.0153(8) 0.0544(11) 0.0016(7) 0.0470(11) 0.0015(8)
F13 0.0496(10) 0.0262(8) 0.0232(8) -0.0007(6) 0.0152(7) 0.0032(7)
C18 0.0485(17) 0.0264(14) 0.0321(15) 0.0062(11) 0.0217(13) 0.0046(12)
F14 0.1073(18) 0.0997(18) 0.0286(10) -0.0111(11) 0.0329(12) -0.0458(15)
F15 0.0747(15) 0.0886(17) 0.0919(17) 0.0473(14) 0.0616(14) 0.0335(13)
F16 0.1262(19) 0.0318(10) 0.0684(13) 0.0192(9) 0.0696(14) 0.0140(11)
C21 0.0243(12) 0.0194(11) 0.0215(12) 0.0039(9) 0.0119(10) 0.0048(9)
C22 0.0280(13) 0.0203(12) 0.0235(12) 0.0031(9) 0.0119(10) 0.0014(10)
C23 0.0329(13) 0.0197(12) 0.0239(12) 0.0055(9) 0.0122(11) 0.0033(10)
C24 0.0263(12) 0.0239(12) 0.0199(12) 0.0051(9) 0.0114(10) 0.0072(10)
C25 0.0254(12) 0.0225(12) 0.0229(12) 0.0013(9) 0.0086(10) 0.0018(10)
C26 0.0271(13) 0.0198(12) 0.0265(13) 0.0075(9) 0.0117(11) 0.0038(10)
C27 0.0357(15) 0.0238(13) 0.0310(14) 0.0069(11) 0.0060(12) 0.0017(11)
F21 0.0386(11) 0.0907(17) 0.1034(19) -0.0448(14) 0.0297(12) -0.0277(11)
F22 0.0773(15) 0.0204(9) 0.0723(14) 0.0043(9) -0.0232(11) -0.0037(9)
F23 0.0796(14) 0.0627(13) 0.0291(10) 0.0132(9) -0.0093(9) -0.0334(11)
C28 0.0320(14) 0.0268(13) 0.0234(13) 0.0054(10) 0.0096(11) 0.0089(11)
F24 0.0352(9) 0.0453(10) 0.0338(9) 0.0134(7) -0.0021(7) -0.0019(7)
F25 0.0576(11) 0.0577(11) 0.0274(9) 0.0175(8) 0.0226(8) 0.0253(9)
F26 0.0471(10) 0.0280(8) 0.0355(9) 0.0083(7) 0.0063(8) 0.0145(7)
C31 0.0283(13) 0.0165(11) 0.0211(12) 0.0053(9) 0.0071(10) 0.0007(9)
C32 0.0290(13) 0.0181(11) 0.0192(12) 0.0038(9) 0.0067(10) 0.0014(10)
C33 0.0243(12) 0.0197(11) 0.0231(12) 0.0043(9) 0.0036(10) 0.0022(9)
C34 0.0255(12) 0.0177(11) 0.0250(12) 0.0035(9) 0.0105(10) -0.0009(9)
C35 0.0284(13) 0.0233(12) 0.0191(12) 0.0008(9) 0.0084(10) 0.0007(10)
C36 0.0237(12) 0.0251(12) 0.0211(12) 0.0034(9) 0.0050(10) 0.0026(10)
C37 0.0333(14) 0.0285(13) 0.0209(12) 0.0010(10) 0.0054(11) 0.0055(11)
F31 0.0354(10) 0.0853(15) 0.0336(10) -0.0231(9) 0.0046(8) -0.0055(9)
F32 0.0425(10) 0.0450(10) 0.0334(9) -0.0138(7) 0.0064(8) 0.0127(8)
F33 0.151(2) 0.0364(10) 0.0263(9) 0.0104(7) 0.0361(12) 0.0194(12)
C38 0.0265(13) 0.0248(12) 0.0280(13) 0.0029(10) 0.0098(11) 0.0013(10)
F34 0.0239(8) 0.0483(10) 0.0359(9) -0.0020(7) 0.0048(7) 0.0083(7)
F35 0.0444(9) 0.0221(8) 0.0444(9) 0.0020(7) 0.0208(8) 0.0080(7)
F36 0.0337(8) 0.0396(9) 0.0337(8) 0.0070(7) 0.0189(7) 0.0022(7)

loop_
_atom_type_symbol
_atom_type_description
_atom_type_scat_dispersion_real
_atom_type_scat_dispersion_imag
_atom_type_scat_source
C C 0.0033 0.0016 'International Tables Vol C Tables 4.2.6.8 and 6.1.1.4'
H H 0.0000 0.0000 'International Tables Vol C Tables 4.2.6.8 and 6.1.1.4'
B B 0.0013 0.0007 'International Tables Vol C Tables 4.2.6.8 and 6.1.1.4'
F F 0.0171 0.0103 'International Tables Vol C Tables 4.2.6.8 and 6.1.1.4'

loop_
_geom_angle_atom_site_label_1
_geom_angle_atom_site_label_2
_geom_angle_atom_site_label_3
_geom_angle
_geom_angle_site_symmetry_1
_geom_angle_site_symmetry_3
_geom_angle_publ_flag
C11 B1 C21 117.6(2) . . ?
C11 B1 C31 124.7(2) . . ?
C21 B1 C31 117.0(2) . . ?
C16 C11 C12 116.8(2) . . ?
C16 C11 B1 116.4(2) . . ?
C12 C11 B1 126.7(2) . . ?
C13 C12 C11 121.8(2) . . ?
C13 C12 C17 117.5(2) . . ?
C11 C12 C17 120.6(2) . . ?
C12 C13 C14 119.8(2) . . ?
C12 C13 H13A 120.1 . . ?
C14 C13 H13A 120.1 . . ?
C13 C14 C15 120.1(2) . . ?
C13 C14 C18 120.4(2) . . ?
C15 C14 C18 119.5(2) . . ?
C16 C15 C14 119.7(2) . . ?
C16 C15 H15A 120.1 . . ?
C14 C15 H15A 120.1 . . ?
C15 C16 C11 121.7(2) . . ?
C15 C16 H16A 119.1 . . ?
C11 C16 H16A 119.1 . . ?
F12 C17 F11 106.9(2) . . ?
F12 C17 F13 106.0(2) . . ?
F11 C17 F13 105.8(2) . . ?
F12 C17 C12 112.6(2) . . ?
F11 C17 C12 113.3(2) . . ?
F13 C17 C12 111.6(2) . . ?
F14 C18 F16 108.5(2) . . ?
F14 C18 F15 104.6(2) . . ?
F16 C18 F15 104.7(2) . . ?
F14 C18 C14 112.8(2) . . ?
F16 C18 C14 113.5(2) . . ?
F15 C18 C14 112.1(2) . . ?
C26 C21 C22 116.9(2) . . ?
C26 C21 B1 114.8(2) . . ?
C22 C21 B1 128.0(2) . . ?
C23 C22 C21 121.4(2) . . ?
C23 C22 C27 118.9(2) . . ?
C21 C22 C27 119.7(2) . . ?
C24 C23 C22 119.9(2) . . ?
C24 C23 H23A 120.0 . . ?
C22 C23 H23A 120.0 . . ?
C23 C24 C25 120.4(2) . . ?
C23 C24 C28 119.7(2) . . ?
C25 C24 C28 119.9(2) . . ?
C24 C25 C26 119.1(2) . . ?
C24 C25 H25A 120.5 . . ?
C26 C25 H25A 120.5 . . ?
C25 C26 C21 122.2(2) . . ?
C25 C26 H26A 118.9 . . ?
C21 C26 H26A 118.9 . . ?
F23 C27 F21 105.2(2) . . ?
F23 C27 F22 107.2(2) . . ?
F21 C27 F22 105.4(2) . . ?
F23 C27 C22 112.7(2) . . ?
F21 C27 C22 112.5(2) . . ?
F22 C27 C22 113.2(2) . . ?
F24 C28 F25 107.1(2) . . ?
F24 C28 F26 106.6(2) . . ?
F25 C28 F26 105.7(2) . . ?
F24 C28 C24 112.9(2) . . ?
F25 C28 C24 112.0(2) . . ?
F26 C28 C24 112.1(2) . . ?
C32 C31 C36 116.6(2) . . ?
C32 C31 B1 128.6(2) . . ?
C36 C31 B1 114.5(2) . . ?
C33 C32 C31 121.8(2) . . ?
C33 C32 C37 115.8(2) . . ?
C31 C32 C37 122.4(2) . . ?
C32 C33 C34 119.9(2) . . ?
C32 C33 H33A 120.1 . . ?
C34 C33 H33A 120.1 . . ?
C35 C34 C33 119.9(2) . . ?
C35 C34 C38 119.1(2) . . ?
C33 C34 C38 121.0(2) . . ?
C36 C35 C34 119.8(2) . . ?
C36 C35 H35A 120.1 . . ?
C34 C35 H35A 120.1 . . ?
C35 C36 C31 121.8(2) . . ?
C35 C36 H36A 119.1 . . ?
C31 C36 H36A 119.1 . . ?
F33 C37 F32 106.1(2) . . ?
F33 C37 F31 107.3(2) . . ?
F32 C37 F31 105.3(2) . . ?
F33 C37 C32 112.2(2) . . ?
F32 C37 C32 113.4(2) . . ?
F31 C37 C32 112.1(2) . . ?
F34 C38 F35 106.8(2) . . ?
F34 C38 F36 106.9(2) . . ?
F35 C38 F36 106.02(19) . . ?
F34 C38 C34 113.2(2) . . ?
F35 C38 C34 111.6(2) . . ?
F36 C38 C34 111.9(2) . . ?

loop_
_geom_bond_atom_site_label_1
_geom_bond_atom_site_label_2
_geom_bond_distance
_geom_bond_site_symmetry_2
_geom_bond_publ_flag
B1 C11 1.582(4) . ?
B1 C21 1.582(4) . ?
B1 C31 1.582(4) . ?
C11 C16 1.405(3) . ?
C11 C12 1.412(3) . ?
C12 C13 1.388(3) . ?
C12 C17 1.504(3) . ?
C13 C14 1.388(3) . ?
C13 H13A 0.9300 . ?
C14 C15 1.393(3) . ?
C14 C18 1.496(4) . ?
C15 C16 1.392(3) . ?
C15 H15A 0.9300 . ?
C16 H16A 0.9300 . ?
C17 F12 1.335(3) . ?
C17 F11 1.343(3) . ?
C17 F13 1.351(3) . ?
C18 F14 1.314(3) . ?
C18 F16 1.323(3) . ?
C18 F15 1.339(3) . ?
C21 C26 1.396(3) . ?
C21 C22 1.410(3) . ?
C22 C23 1.389(3) . ?
C22 C27 1.498(4) . ?
C23 C24 1.384(3) . ?
C23 H23A 0.9300 . ?
C24 C25 1.389(3) . ?
C24 C28 1.505(3) . ?
C25 C26 1.395(3) . ?
C25 H25A 0.9300 . ?
C26 H26A 0.9300 . ?
C27 F23 1.317(3) . ?
C27 F21 1.325(3) . ?
C27 F22 1.325(3) . ?
C28 F24 1.333(3) . ?
C28 F25 1.339(3) . ?
C28 F26 1.346(3) . ?
C31 C32 1.404(3) . ?
C31 C36 1.416(3) . ?
C32 C33 1.386(3) . ?
C32 C37 1.506(3) . ?
C33 C34 1.391(3) . ?
C33 H33A 0.9300 . ?
C34 C35 1.389(3) . ?
C34 C38 1.500(3) . ?
C35 C36 1.382(3) . ?
C35 H35A 0.9300 . ?
C36 H36A 0.9300 . ?
C37 F33 1.325(3) . ?
C37 F32 1.331(3) . ?
C37 F31 1.332(3) . ?
C38 F34 1.337(3) . ?
C38 F35 1.346(3) . ?
C38 F36 1.351(3) . ?

loop_
_cod_related_entry_id
_cod_related_entry_database
_cod_related_entry_code
1 ChemSpider 21145809
